data_4515709
loop_
_publ_author_name
'Chen, Fei'
'Lai, Sheng-Qiang'
'Zhu, Fei-Fei'
'Meng, Qiang'
'Jiang, Yu'
'Yu, Wei'
'Han, Bing'

_publ_section_title
;
 Cu-Catalyzed Radical Cascade Annulations of Alkyne-Tethered
 N-Alkoxyamides with Air: Facile Access to
 Isoxazolidine/1,2-Oxazinane-Fused Isoquinolin-1(2H)-ones
;
_journal_issue 9
_journal_name_full 'ACS Catalysis'
_journal_page_first 8925
_journal_paper_doi 10.1021/acscatal.8b02445
_journal_volume 8
_journal_year 2018
_chemical_formula_moiety 'C17 H12 N2 O4'
_chemical_formula_sum 'C17 H12 N2 O4'
_chemical_formula_weight 308.29
_space_group_crystal_system monoclinic
_space_group_IT_number 14
_space_group_name_Hall '-P 2ybc'
_space_group_name_H-M_alt 'P 1 21/c 1'
_atom_sites_solution_hydrogens geom
_atom_sites_solution_primary direct
_audit_creation_date 2018-03-07
_audit_creation_method
;
Olex2 1.2
(compiled 2017.03.28 svn.r3405 for OlexSys, GUI svn.r5337)
;
_cell_angle_alpha 90
_cell_angle_beta 92.472(4)
_cell_angle_gamma 90
_cell_formula_units_Z 4
_cell_length_a 6.8554(3)
_cell_length_b 18.0992(7)
_cell_length_c 11.1588(4)
_cell_measurement_reflns_used 2602
_cell_measurement_temperature 290.04(10)
_cell_measurement_theta_max 69.8400
_cell_measurement_theta_min 3.9690
_cell_volume 1383.26(9)
_computing_cell_refinement 'CrysAlisPro 1.171.38.41 (Rigaku OD, 2015)'
_computing_data_collection 'CrysAlisPro 1.171.38.41 (Rigaku OD, 2015)'
_computing_data_reduction 'CrysAlisPro 1.171.38.41 (Rigaku OD, 2015)'
_computing_molecular_graphics 'Olex2 (Dolomanov et al., 2009)'
_computing_publication_material 'Olex2 (Dolomanov et al., 2009)'
_computing_structure_refinement 'ShelXL (Sheldrick, 2015)'
_computing_structure_solution 'ShelXS (Sheldrick, 2008)'
_diffrn_ambient_environment air
_diffrn_ambient_temperature 290.04(10)
_diffrn_detector 'CCD plate'
_diffrn_detector_area_resol_mean 16.0733
_diffrn_detector_type Eos
_diffrn_measured_fraction_theta_full 0.980
_diffrn_measured_fraction_theta_max 0.966
_diffrn_measurement_details
;
List of Runs (angles in degrees, time in seconds):

  # Type    Start    End  Width  t~exp~   \w     \q     \k     \f   Frames
--------------------------------------------------------------------------
  1  \w      1.00  47.50   1.50    1.50    --   54.00 -99.00  90.00   31
  2  \w     37.00 140.50   1.50    1.50    --  108.00 -91.00  60.00   69
  3  \w     69.00 130.50   1.50    1.50    --  108.00 -63.00  30.00   41
  4  \w     88.00 178.00   1.50    1.50    --  108.00  38.00-120.00   60
  5  \w    136.00 176.50   1.50    1.50    --  108.00  50.00-180.00   27
  6  \w    103.00 143.50   1.50    1.50    --  108.00 111.00 -90.00   27
  7  \w     90.00 117.00   1.50    1.50    --  108.00  50.00-150.00   18
  8  \w     86.00 113.00   1.50    1.50    --  108.00  50.00-180.00   18
  9  \w     44.00  69.50   1.50    1.50    --    0.00  57.00-120.00   17
 10  \w    -16.00  11.00   1.50    1.50    --    0.00  57.00-120.00   18
 11  \w    -19.00 101.00   1.50    1.50    --   54.00   0.00  60.00   80
 12  \w     42.00  69.00   1.50    1.50    --    0.00  77.00  90.00   18
 13  \w     69.00 111.00   1.50    1.50    --   54.00-125.00-150.00   28
 14  \w     25.00  67.00   1.50    1.50    --   54.00-125.00-150.00   28
 15  \w    -28.00  -1.00   1.50    1.50    --    0.00  77.00  90.00   18
 16  \w    101.00 128.00   1.50    1.50    --  108.00 111.00  60.00   18
 17  \w    139.00 170.50   1.50    1.50    --  108.00 111.00  60.00   21
;
_diffrn_measurement_device 'four-circle diffractometer'
_diffrn_measurement_device_type 'SuperNova, Dual, Cu at zero, Eos'
_diffrn_measurement_method '\w scans'
_diffrn_orient_matrix_type 'CrysAlisPro convention (1999,Acta A55,543-557)'
_diffrn_orient_matrix_UB_11 0.2043486000
_diffrn_orient_matrix_UB_12 -0.0354638000
_diffrn_orient_matrix_UB_13 0.0111866000
_diffrn_orient_matrix_UB_21 0.0888439000
_diffrn_orient_matrix_UB_22 0.0756679000
_diffrn_orient_matrix_UB_23 0.0343609000
_diffrn_orient_matrix_UB_31 -0.0297763000
_diffrn_orient_matrix_UB_32 -0.0164601000
_diffrn_orient_matrix_UB_33 0.1333722000
_diffrn_radiation_monochromator mirror
_diffrn_radiation_probe x-ray
_diffrn_radiation_type CuK\a
_diffrn_radiation_wavelength 1.54184
_diffrn_reflns_av_R_equivalents 0.0141
_diffrn_reflns_av_unetI/netI 0.0182
_diffrn_reflns_Laue_measured_fraction_full 0.980
_diffrn_reflns_Laue_measured_fraction_max 0.966
_diffrn_reflns_limit_h_max 8
_diffrn_reflns_limit_h_min -6
_diffrn_reflns_limit_k_max 21
_diffrn_reflns_limit_k_min -21
_diffrn_reflns_limit_l_max 13
_diffrn_reflns_limit_l_min -9
_diffrn_reflns_number 4482
_diffrn_reflns_point_group_measured_fraction_full 0.980
_diffrn_reflns_point_group_measured_fraction_max 0.966
_diffrn_reflns_theta_full 67.684
_diffrn_reflns_theta_max 69.615
_diffrn_reflns_theta_min 4.887
_diffrn_source 'micro-focus sealed X-ray tube'
_diffrn_source_type 'SuperNova (Cu) X-ray Source'
_exptl_absorpt_coefficient_mu 0.896
_exptl_absorpt_correction_T_max 1.00000
_exptl_absorpt_correction_T_min 0.23644
_exptl_absorpt_correction_type multi-scan
_exptl_absorpt_process_details
;
CrysAlisPro 1.171.38.41 (Rigaku Oxford Diffraction, 2015)
Empirical absorption correction using spherical harmonics,
 implemented in SCALE3 ABSPACK scaling algorithm.
;
_exptl_crystal_colour 'clear dark yellow'
_exptl_crystal_colour_lustre clear
_exptl_crystal_colour_modifier dark
_exptl_crystal_colour_primary yellow
_exptl_crystal_density_diffrn 1.480
_exptl_crystal_description block
_exptl_crystal_F_000 640
_exptl_crystal_size_max 0.21
_exptl_crystal_size_mid 0.15
_exptl_crystal_size_min 0.14
_refine_diff_density_max 0.193
_refine_diff_density_min -0.299
_refine_diff_density_rms 0.078
_refine_ls_extinction_method none
_refine_ls_goodness_of_fit_ref 0.849
_refine_ls_hydrogen_treatment constr
_refine_ls_matrix_type full
_refine_ls_number_parameters 208
_refine_ls_number_reflns 2524
_refine_ls_number_restraints 0
_refine_ls_restrained_S_all 0.849
_refine_ls_R_factor_all 0.0551
_refine_ls_R_factor_gt 0.0505
_refine_ls_shift/su_max 0.001
_refine_ls_shift/su_mean 0.000
_refine_ls_structure_factor_coef Fsqd
_refine_ls_weighting_details 'w=1/[\s^2^(Fo^2^)+(0.0957P)^2^+0.7272P] where P=(Fo^2^+2Fc^2^)/3'
_refine_ls_weighting_scheme calc
_refine_ls_wR_factor_gt 0.1318
_refine_ls_wR_factor_ref 0.1364
_reflns_Friedel_coverage 0.000
_reflns_number_gt 2216
_reflns_number_total 2524
_reflns_threshold_expression 'I > 2\s(I)'
_cod_data_source_file cs8b02445_si_002.cif
_cod_data_source_block chfei_0307
_cod_original_cell_volume 1383.27(10)
_cod_database_code 4515709
_shelx_shelxl_version_number 2014/7
_shelx_space_group_comment
;
The symmetry employed for this shelxl refinement is uniquely defined
by the following loop, which should always be used as a source of
symmetry information in preference to the above space-group names.
They are only intended as comments.
;
_reflns_odcompleteness_completeness 98.25
_reflns_odcompleteness_iscentric 1
_reflns_odcompleteness_theta 66.97
_olex2_refinement_description
;
1. Fixed Uiso
 At 1.2 times of:
  All C(H) groups, All C(H,H) groups
2.a Secondary CH2 refined with riding coordinates:
 C1(H1A,H1B), C2(H2A,H2B)
2.b Aromatic/amide H refined with riding coordinates:
 C6(H6), C8(H8), C9(H9), C13(H13), C14(H14), C15(H15), C16(H16), C17(H17)
;
_olex2_date_sample_data_collection 2018-03-07
_olex2_submission_special_instructions 'No special instructions were received'
_oxdiff_exptl_absorpt_empirical_details
;
Empirical correction (ABSPACK) includes:
- Absorption correction using spherical harmonics
- Frame scaling
;
_oxdiff_exptl_absorpt_empirical_full_max 4.256
_oxdiff_exptl_absorpt_empirical_full_min 0.709

loop_
_space_group_symop_operation_xyz
'x, y, z'
'-x, y+1/2, -z+1/2'
'-x, -y, -z'
'x, -y-1/2, z-1/2'

loop_
_atom_site_label
_atom_site_type_symbol
_atom_site_fract_x
_atom_site_fract_y
_atom_site_fract_z
_atom_site_U_iso_or_equiv
_atom_site_adp_type
_atom_site_occupancy
_atom_site_site_symmetry_order
_atom_site_calc_flag
_atom_site_refinement_flags_posn
O1 O 0.2774(2) 0.33856(7) 0.38906(12) 0.0591(4) Uani 1 1 d .
O2 O 0.1900(4) 0.69409(9) 0.84067(14) 0.0957(7) Uani 1 1 d .
O3 O 0.1833(4) 0.76863(9) 0.69436(17) 0.0995(7) Uani 1 1 d .
O4 O 0.2292(2) 0.47541(8) 0.29885(10) 0.0489(4) Uani 1 1 d .
N1 N 0.2710(2) 0.40105(8) 0.46216(12) 0.0365(3) Uani 1 1 d .
C1 C 0.2981(3) 0.27665(11) 0.46759(18) 0.0560(5) Uani 1 1 d .
H1A H 0.4173 0.2502 0.4518 0.067 Uiso 1 1 calc R
H1B H 0.1889 0.2432 0.4540 0.067 Uiso 1 1 calc R
C2 C 0.3048(3) 0.30322(10) 0.59543(18) 0.0542(5) Uani 1 1 d .
H2A H 0.4274 0.2901 0.6365 0.065 Uiso 1 1 calc R
H2B H 0.1980 0.2827 0.6390 0.065 Uiso 1 1 calc R
C3 C 0.2851(2) 0.38540(9) 0.58278(14) 0.0358(4) Uani 1 1 d .
C4 C 0.2763(2) 0.43994(9) 0.66506(13) 0.0333(4) Uani 1 1 d .
C5 C 0.2519(2) 0.51444(8) 0.62023(13) 0.0304(3) Uani 1 1 d .
C6 C 0.2390(2) 0.57512(9) 0.69836(14) 0.0354(4) Uani 1 1 d .
H6 H 0.2473 0.5681 0.7810 0.042 Uiso 1 1 calc R
C7 C 0.2142(2) 0.64450(9) 0.65157(15) 0.0375(4) Uani 1 1 d .
C8 C 0.2022(3) 0.65903(10) 0.52895(16) 0.0409(4) Uani 1 1 d .
H8 H 0.1870 0.7070 0.5003 0.049 Uiso 1 1 calc R
C9 C 0.2132(2) 0.60067(9) 0.45214(14) 0.0376(4) Uani 1 1 d .
H9 H 0.2046 0.6089 0.3698 0.045 Uiso 1 1 calc R
C10 C 0.2374(2) 0.52832(9) 0.49558(13) 0.0310(3) Uani 1 1 d .
C11 C 0.2449(2) 0.46833(9) 0.40774(13) 0.0339(4) Uani 1 1 d .
C12 C 0.2951(3) 0.42476(9) 0.79652(14) 0.0359(4) Uani 1 1 d .
C13 C 0.4769(3) 0.41098(11) 0.85070(16) 0.0468(4) Uani 1 1 d .
H13 H 0.5860 0.4089 0.8041 0.056 Uiso 1 1 calc R
C14 C 0.4985(3) 0.40034(12) 0.97331(17) 0.0569(5) Uani 1 1 d .
H14 H 0.6215 0.3909 1.0084 0.068 Uiso 1 1 calc R
C15 C 0.3398(4) 0.40359(11) 1.04309(16) 0.0587(6) Uani 1 1 d .
H15 H 0.3545 0.3965 1.1255 0.070 Uiso 1 1 calc R
C16 C 0.1589(4) 0.41732(13) 0.99097(19) 0.0635(6) Uani 1 1 d .
H16 H 0.0509 0.4196 1.0384 0.076 Uiso 1 1 calc R
C17 C 0.1352(3) 0.42790(12) 0.86773(17) 0.0522(5) Uani 1 1 d .
H17 H 0.0117 0.4371 0.8332 0.063 Uiso 1 1 calc R
N2 N 0.1961(3) 0.70660(9) 0.73490(15) 0.0532(4) Uani 1 1 d .

loop_
_atom_site_aniso_label
_atom_site_aniso_U_11
_atom_site_aniso_U_22
_atom_site_aniso_U_33
_atom_site_aniso_U_23
_atom_site_aniso_U_13
_atom_site_aniso_U_12
O1 0.1002(11) 0.0392(7) 0.0380(7) -0.0127(5) 0.0049(7) 0.0068(7)
O2 0.197(2) 0.0493(9) 0.0394(8) -0.0118(7) -0.0094(10) 0.0216(11)
O3 0.197(2) 0.0299(8) 0.0712(12) -0.0034(7) 0.0004(13) 0.0028(10)
O4 0.0690(8) 0.0540(8) 0.0239(6) -0.0008(5) 0.0045(5) 0.0035(6)
N1 0.0483(8) 0.0343(7) 0.0270(6) -0.0065(5) 0.0032(5) 0.0013(6)
C1 0.0779(13) 0.0357(10) 0.0541(12) -0.0065(8) 0.0006(10) 0.0044(9)
C2 0.0818(14) 0.0336(9) 0.0473(11) 0.0005(8) 0.0044(9) 0.0053(9)
C3 0.0429(8) 0.0335(8) 0.0309(8) 0.0024(6) 0.0024(6) 0.0008(7)
C4 0.0396(8) 0.0325(8) 0.0278(8) 0.0033(6) 0.0011(6) 0.0001(6)
C5 0.0323(7) 0.0318(8) 0.0271(7) 0.0009(6) -0.0002(6) -0.0018(6)
C6 0.0450(8) 0.0346(8) 0.0262(7) -0.0001(6) -0.0020(6) -0.0017(7)
C7 0.0449(9) 0.0311(8) 0.0361(9) -0.0023(6) -0.0019(7) -0.0023(6)
C8 0.0496(9) 0.0328(8) 0.0401(9) 0.0076(7) 0.0007(7) -0.0011(7)
C9 0.0435(9) 0.0411(9) 0.0282(8) 0.0072(7) 0.0022(6) -0.0005(7)
C10 0.0310(7) 0.0354(8) 0.0266(7) 0.0020(6) 0.0025(6) -0.0013(6)
C11 0.0345(8) 0.0405(9) 0.0270(7) 0.0008(6) 0.0040(6) 0.0000(6)
C12 0.0527(9) 0.0274(7) 0.0277(8) 0.0024(6) 0.0024(7) 0.0016(7)
C13 0.0532(10) 0.0516(11) 0.0354(9) 0.0069(7) -0.0014(8) -0.0048(8)
C14 0.0756(13) 0.0567(12) 0.0371(10) 0.0077(8) -0.0140(9) -0.0070(10)
C15 0.1066(18) 0.0427(10) 0.0265(8) 0.0020(7) 0.0000(10) 0.0043(10)
C16 0.0904(16) 0.0600(13) 0.0422(11) 0.0055(9) 0.0278(11) 0.0168(11)
C17 0.0600(11) 0.0572(11) 0.0402(10) 0.0096(8) 0.0108(8) 0.0143(9)
N2 0.0798(11) 0.0334(8) 0.0457(9) -0.0051(7) -0.0073(8) 0.0015(7)

loop_
_atom_type_symbol
_atom_type_description
_atom_type_scat_dispersion_real
_atom_type_scat_dispersion_imag
_atom_type_scat_source
C C 0.0181 0.0091 'International Tables Vol C Tables 4.2.6.8 and 6.1.1.4'
H H 0.0000 0.0000 'International Tables Vol C Tables 4.2.6.8 and 6.1.1.4'
N N 0.0311 0.0180 'International Tables Vol C Tables 4.2.6.8 and 6.1.1.4'
O O 0.0492 0.0322 'International Tables Vol C Tables 4.2.6.8 and 6.1.1.4'

loop_
_geom_angle_atom_site_label_1
_geom_angle_atom_site_label_2
_geom_angle_atom_site_label_3
_geom_angle
N1 O1 C1 106.40(13)
C3 N1 O1 113.72(13)
C11 N1 O1 117.92(13)
C11 N1 C3 128.31(13)
O1 C1 H1A 109.8
O1 C1 H1B 109.8
O1 C1 C2 109.26(15)
H1A C1 H1B 108.3
C2 C1 H1A 109.8
C2 C1 H1B 109.8
C1 C2 H2A 111.1
C1 C2 H2B 111.1
C1 C2 C3 103.22(15)
H2A C2 H2B 109.1
C3 C2 H2A 111.1
C3 C2 H2B 111.1
N1 C3 C2 107.39(14)
C4 C3 N1 120.75(15)
C4 C3 C2 131.84(15)
C3 C4 C5 117.01(14)
C3 C4 C12 121.92(14)
C5 C4 C12 121.05(14)
C6 C5 C4 121.53(14)
C6 C5 C10 117.88(14)
C10 C5 C4 120.59(14)
C5 C6 H6 120.3
C7 C6 C5 119.34(14)
C7 C6 H6 120.3
C6 C7 C8 123.35(15)
C6 C7 N2 118.29(15)
C8 C7 N2 118.36(15)
C7 C8 H8 121.0
C9 C8 C7 117.94(15)
C9 C8 H8 121.0
C8 C9 H9 119.5
C8 C9 C10 120.95(15)
C10 C9 H9 119.5
C5 C10 C11 121.60(14)
C9 C10 C5 120.54(14)
C9 C10 C11 117.86(14)
O4 C11 N1 122.59(15)
O4 C11 C10 125.69(15)
N1 C11 C10 111.72(13)
C13 C12 C4 120.04(15)
C17 C12 C4 121.34(15)
C17 C12 C13 118.54(16)
C12 C13 H13 119.6
C14 C13 C12 120.87(18)
C14 C13 H13 119.6
C13 C14 H14 119.9
C15 C14 C13 120.3(2)
C15 C14 H14 119.9
C14 C15 H15 120.2
C14 C15 C16 119.64(17)
C16 C15 H15 120.2
C15 C16 H16 119.7
C15 C16 C17 120.65(19)
C17 C16 H16 119.7
C12 C17 C16 120.05(19)
C12 C17 H17 120.0
C16 C17 H17 120.0
O2 N2 C7 118.97(16)
O3 N2 O2 122.33(17)
O3 N2 C7 118.67(17)

loop_
_geom_bond_atom_site_label_1
_geom_bond_atom_site_label_2
_geom_bond_distance
O1 N1 1.3963(17)
O1 C1 1.426(2)
O2 N2 1.204(2)
O3 N2 1.212(2)
O4 C11 1.2219(19)
N1 C3 1.375(2)
N1 C11 1.369(2)
C1 H1A 0.9700
C1 H1B 0.9700
C1 C2 1.504(3)
C2 H2A 0.9700
C2 H2B 0.9700
C2 C3 1.500(2)
C3 C4 1.351(2)
C4 C5 1.445(2)
C4 C12 1.493(2)
C5 C6 1.407(2)
C5 C10 1.413(2)
C6 H6 0.9300
C6 C7 1.368(2)
C7 C8 1.392(2)
C7 N2 1.467(2)
C8 H8 0.9300
C8 C9 1.364(2)
C9 H9 0.9300
C9 C10 1.404(2)
C10 C11 1.465(2)
C12 C13 1.384(3)
C12 C17 1.383(2)
C13 H13 0.9300
C13 C14 1.383(2)
C14 H14 0.9300
C14 C15 1.366(3)
C15 H15 0.9300
C15 C16 1.369(3)
C16 H16 0.9300
C16 C17 1.391(3)
C17 H17 0.9300

loop_
_geom_torsion_atom_site_label_1
_geom_torsion_atom_site_label_2
_geom_torsion_atom_site_label_3
_geom_torsion_atom_site_label_4
_geom_torsion
O1 N1 C3 C2 0.4(2)
O1 N1 C3 C4 -178.35(14)
O1 N1 C11 O4 -0.7(2)
O1 N1 C11 C10 178.90(13)
O1 C1 C2 C3 0.2(2)
N1 O1 C1 C2 0.0(2)
N1 C3 C4 C5 -0.1(2)
N1 C3 C4 C12 -178.78(14)
C1 O1 N1 C3 -0.2(2)
C1 O1 N1 C11 -177.90(16)
C1 C2 C3 N1 -0.4(2)
C1 C2 C3 C4 178.16(19)
C2 C3 C4 C5 -178.45(18)
C2 C3 C4 C12 2.9(3)
C3 N1 C11 O4 -178.04(16)
C3 N1 C11 C10 1.6(2)
C3 C4 C5 C6 179.37(14)
C3 C4 C5 C10 0.2(2)
C3 C4 C12 C13 77.0(2)
C3 C4 C12 C17 -106.5(2)
C4 C5 C6 C7 -179.44(15)
C4 C5 C10 C9 179.84(14)
C4 C5 C10 C11 0.5(2)
C4 C12 C13 C14 176.85(17)
C4 C12 C17 C16 -176.61(18)
C5 C4 C12 C13 -101.66(19)
C5 C4 C12 C17 74.9(2)
C5 C6 C7 C8 -0.5(3)
C5 C6 C7 N2 178.42(15)
C5 C10 C11 O4 178.29(15)
C5 C10 C11 N1 -1.3(2)
C6 C5 C10 C9 0.7(2)
C6 C5 C10 C11 -178.64(14)
C6 C7 C8 C9 0.9(3)
C6 C7 N2 O2 -5.1(3)
C6 C7 N2 O3 176.6(2)
C7 C8 C9 C10 -0.5(3)
C8 C7 N2 O2 173.9(2)
C8 C7 N2 O3 -4.4(3)
C8 C9 C10 C5 -0.3(2)
C8 C9 C10 C11 179.03(14)
C9 C10 C11 O4 -1.0(2)
C9 C10 C11 N1 179.35(13)
C10 C5 C6 C7 -0.3(2)
C11 N1 C3 C2 177.77(17)
C11 N1 C3 C4 -1.0(3)
C12 C4 C5 C6 -1.9(2)
C12 C4 C5 C10 178.94(14)
C12 C13 C14 C15 -0.3(3)
C13 C12 C17 C16 0.0(3)
C13 C14 C15 C16 0.1(3)
C14 C15 C16 C17 0.1(3)
C15 C16 C17 C12 -0.1(3)
C17 C12 C13 C14 0.2(3)
N2 C7 C8 C9 -178.04(16)
